data_1508367
loop_
_publ_author_name
'Walbaum, Christine'
'Pantenburg, Ingo'
'Meyer, Gerd'

_publ_section_title
;
 Iodine Molecules Included in the Structure of Dibenzo-24-Crown-8,
 (I2)@(db24c8)
;
_journal_issue 4
_journal_name_full Crystals
_journal_page_first 215
_journal_page_last 219
_journal_paper_doi 10.3390/cryst1040215
_journal_volume 1
_journal_year 2011
_chemical_formula_moiety 'C24 H32 O8, I2'
_chemical_formula_sum 'C24 H32 I2 O8'
_chemical_formula_weight 702.30
_chemical_name_systematic
;
 ?
;
_space_group_IT_number 2
_symmetry_cell_setting triclinic
_symmetry_space_group_name_Hall '-P 1'
_symmetry_space_group_name_H-M 'P -1'
_atom_sites_solution_hydrogens geom
_atom_sites_solution_primary direct
_atom_sites_solution_secondary difmap
_audit_creation_method SHELXL-97
_cell_angle_alpha 64.561(15)
_cell_angle_beta 86.815(17)
_cell_angle_gamma 83.893(17)
_cell_formula_units_Z 1
_cell_length_a 4.8499(11)
_cell_length_b 12.037(3)
_cell_length_c 12.804(2)
_cell_measurement_reflns_used 5536
_cell_measurement_temperature 293(2)
_cell_measurement_theta_max 29.66
_cell_measurement_theta_min 1.76
_cell_volume 671.1(3)
_computing_structure_refinement 'SHELXL-97 (Sheldrick, 1997)'
_diffrn_ambient_temperature 293(2)
_diffrn_detector_area_resol_mean 'not measured'
_diffrn_measured_fraction_theta_full 0.991
_diffrn_measured_fraction_theta_max 0.991
_diffrn_measurement_device_type 'IPDS II (Stoe & Cie)'
_diffrn_measurement_method '\w and \f scans'
_diffrn_radiation_monochromator graphite
_diffrn_radiation_source 'fine-focus sealed tube'
_diffrn_radiation_type MoK\a
_diffrn_radiation_wavelength 0.71073
_diffrn_reflns_av_R_equivalents 0.0446
_diffrn_reflns_av_sigmaI/netI 0.0540
_diffrn_reflns_limit_h_max 6
_diffrn_reflns_limit_h_min -5
_diffrn_reflns_limit_k_max 16
_diffrn_reflns_limit_k_min -16
_diffrn_reflns_limit_l_max 17
_diffrn_reflns_limit_l_min -17
_diffrn_reflns_number 13396
_diffrn_reflns_theta_full 29.66
_diffrn_reflns_theta_max 29.66
_diffrn_reflns_theta_min 1.76
_diffrn_standards_decay_% 'not measured'
_diffrn_standards_interval_count 'not measured'
_diffrn_standards_interval_time 'not measured'
_diffrn_standards_number 'not measured'
_exptl_absorpt_coefficient_mu 2.387
_exptl_absorpt_correction_T_max 0.7874
_exptl_absorpt_correction_T_min 0.5359
_exptl_absorpt_correction_type numerical
_exptl_absorpt_process_details
;
The absorption correction (X-RED; Stoe & Cie, 2001)
was performed after optimizing the crystal shape
using X-SHAPE (Stoe & Cie, 1999).
;
_exptl_crystal_colour red
_exptl_crystal_density_diffrn 1.738
_exptl_crystal_density_meas ?
_exptl_crystal_density_method 'not measured'
_exptl_crystal_description collumn
_exptl_crystal_F_000 346
_exptl_crystal_size_max 0.3
_exptl_crystal_size_mid 0.3
_exptl_crystal_size_min 0.3
_refine_diff_density_max 0.641
_refine_diff_density_min -0.993
_refine_diff_density_rms 0.079
_refine_ls_extinction_coef 'not measured'
_refine_ls_extinction_expression Fc^*^=kFc[1+0.001xFc^2^\l^3^/sin(2\q)]^-1/4^
_refine_ls_extinction_method SHELXL
_refine_ls_goodness_of_fit_ref 0.835
_refine_ls_hydrogen_treatment constr
_refine_ls_matrix_type full
_refine_ls_number_parameters 157
_refine_ls_number_reflns 3765
_refine_ls_number_restraints 0
_refine_ls_restrained_S_all 0.835
_refine_ls_R_factor_all 0.0804
_refine_ls_R_factor_gt 0.0301
_refine_ls_shift/su_max 0.002
_refine_ls_shift/su_mean 0.000
_refine_ls_structure_factor_coef Fsqd
_refine_ls_weighting_details 'calc w=1/[\s^2^(Fo^2^)+(0.0377P)^2^+0.0000P] where P=(Fo^2^+2Fc^2^)/3'
_refine_ls_weighting_scheme calc
_refine_ls_wR_factor_gt 0.0625
_refine_ls_wR_factor_ref 0.0751
_reflns_number_gt 1965
_reflns_number_total 3765
_reflns_threshold_expression >2sigma(I)
_cod_data_source_file crystals-01-00215-s001.cif
_cod_data_source_block cw136
_cod_depositor_comments
;
The following automatic conversions were performed:

'_exptl_crystal_density_meas' value 'not measured' was changed to '?'
- the value is perceived as not measured.

Automatic conversion script
Id: cif_fix_values 3008 2015-01-20 13:52:24Z robertas 
;
_cod_original_cell_volume 671.1(2)
_cod_database_code 1508367

loop_
_symmetry_equiv_pos_as_xyz
'x, y, z'
'-x, -y, -z'

loop_
_atom_site_label
_atom_site_type_symbol
_atom_site_fract_x
_atom_site_fract_y
_atom_site_fract_z
_atom_site_U_iso_or_equiv
_atom_site_adp_type
_atom_site_occupancy
_atom_site_symmetry_multiplicity
_atom_site_calc_flag
_atom_site_refinement_flags
I1 I 0.95821(7) -0.52957(3) 1.41265(2) 0.06788(13) Uani 1 1 d .
O4 O 0.8827(6) -0.6376(2) 1.2515(2) 0.0655(7) Uani 1 1 d .
O1 O 0.7483(5) -0.8678(2) 1.23802(19) 0.0528(6) Uani 1 1 d .
O10 O 0.5675(5) -0.1379(2) 0.92057(19) 0.0555(6) Uani 1 1 d .
O7 O 0.7943(6) -0.3747(2) 1.0986(2) 0.0733(8) Uani 1 1 d .
C16 C 0.3984(7) -0.0309(3) 0.7313(3) 0.0456(7) Uani 1 1 d .
C11 C 0.5698(7) -0.0343(3) 0.8169(3) 0.0451(7) Uani 1 1 d .
C2 C 0.9112(8) -0.8624(3) 1.3249(3) 0.0558(9) Uani 1 1 d .
H00A H 1.0459 -0.9340 1.3549 0.071(3) Uiso 1 1 calc R
H00B H 0.7931 -0.8617 1.3884 0.071(3) Uiso 1 1 calc R
C3 C 1.0563(8) -0.7466(4) 1.2711(4) 0.0632(10) Uani 1 1 d .
H00C H 1.2065 -0.7532 1.3210 0.071(3) Uiso 1 1 calc R
H00D H 1.1375 -0.7397 1.1978 0.071(3) Uiso 1 1 calc R
C12 C 0.7276(8) 0.0632(3) 0.7937(3) 0.0558(9) Uani 1 1 d .
H010 H 0.8447 0.0612 0.8497 0.077(6) Uiso 1 1 calc R
C14 C 0.5410(8) 0.1690(3) 0.6038(3) 0.0631(10) Uani 1 1 d .
H011 H 0.5286 0.2379 0.5328 0.077(6) Uiso 1 1 calc R
C15 C 0.3846(8) 0.0705(3) 0.6252(3) 0.0576(9) Uani 1 1 d .
H012 H 0.2708 0.0731 0.5680 0.077(6) Uiso 1 1 calc R
C13 C 0.7102(9) 0.1643(3) 0.6858(3) 0.0638(10) Uani 1 1 d .
H013 H 0.8170 0.2295 0.6703 0.077(6) Uiso 1 1 calc R
C5 C 0.7368(9) -0.5836(3) 1.1469(3) 0.0629(10) Uani 1 1 d .
H01A H 0.5992 -0.6369 1.1478 0.071(3) Uiso 1 1 calc R
H01B H 0.8640 -0.5733 1.0828 0.071(3) Uiso 1 1 calc R
C6 C 0.5985(9) -0.4615(4) 1.1316(4) 0.0695(11) Uani 1 1 d .
H01C H 0.4572 -0.4345 1.0729 0.071(3) Uiso 1 1 calc R
H01D H 0.5091 -0.4684 1.2036 0.071(3) Uiso 1 1 calc R
C8 C 0.7047(11) -0.2659(3) 1.1126(3) 0.0737(12) Uani 1 1 d .
H01E H 0.8003 -0.2662 1.1772 0.071(3) Uiso 1 1 calc R
H01F H 0.5074 -0.2643 1.1298 0.071(3) Uiso 1 1 calc R
C9 C 0.7610(9) -0.1530(3) 1.0057(3) 0.0615(10) Uani 1 1 d .
H01G H 0.7422 -0.0812 1.0224 0.071(3) Uiso 1 1 calc R
H01H H 0.9485 -0.1621 0.9780 0.071(3) Uiso 1 1 calc R

loop_
_atom_site_aniso_label
_atom_site_aniso_U_11
_atom_site_aniso_U_22
_atom_site_aniso_U_33
_atom_site_aniso_U_23
_atom_site_aniso_U_13
_atom_site_aniso_U_12
I1 0.0930(2) 0.06316(17) 0.04721(14) -0.02027(10) -0.00849(11) -0.01641(13)
O4 0.0864(19) 0.0615(15) 0.0564(14) -0.0345(12) -0.0222(13) 0.0132(14)
O1 0.0565(15) 0.0527(13) 0.0498(12) -0.0200(10) -0.0067(11) -0.0125(11)
O10 0.0672(16) 0.0502(13) 0.0458(12) -0.0149(10) -0.0070(11) -0.0130(12)
O7 0.090(2) 0.0483(14) 0.0784(18) -0.0257(13) 0.0134(16) -0.0067(14)
C16 0.0422(19) 0.0441(17) 0.0502(17) -0.0207(14) 0.0029(15) -0.0016(15)
C11 0.049(2) 0.0407(16) 0.0458(16) -0.0196(13) 0.0029(14) -0.0018(15)
C2 0.053(2) 0.063(2) 0.0555(19) -0.0300(17) -0.0082(17) -0.0008(18)
C3 0.060(2) 0.069(2) 0.073(2) -0.040(2) -0.0141(19) -0.003(2)
C12 0.061(2) 0.0509(19) 0.058(2) -0.0247(16) 0.0028(18) -0.0124(17)
C14 0.067(3) 0.0470(19) 0.058(2) -0.0077(16) 0.007(2) -0.0030(18)
C15 0.052(2) 0.060(2) 0.0511(19) -0.0161(16) -0.0042(17) 0.0022(18)
C13 0.066(3) 0.049(2) 0.073(2) -0.0232(18) 0.013(2) -0.0141(19)
C5 0.074(3) 0.061(2) 0.058(2) -0.0258(17) -0.0115(19) -0.016(2)
C6 0.065(3) 0.075(3) 0.066(2) -0.027(2) -0.021(2) 0.000(2)
C8 0.109(4) 0.057(2) 0.051(2) -0.0223(17) -0.007(2) 0.004(2)
C9 0.084(3) 0.0506(19) 0.0543(19) -0.0262(16) -0.0163(19) 0.0000(19)

loop_
_atom_type_symbol
_atom_type_description
_atom_type_scat_dispersion_real
_atom_type_scat_dispersion_imag
_atom_type_scat_source
C C 0.0033 0.0016 'International Tables Vol C Tables 4.2.6.8 and 6.1.1.4'
H H 0.0000 0.0000 'International Tables Vol C Tables 4.2.6.8 and 6.1.1.4'
O O 0.0106 0.0060 'International Tables Vol C Tables 4.2.6.8 and 6.1.1.4'
I I -0.4742 1.8119 'International Tables Vol C Tables 4.2.6.8 and 6.1.1.4'

loop_
_geom_angle_atom_site_label_1
_geom_angle_atom_site_label_2
_geom_angle_atom_site_label_3
_geom_angle
_geom_angle_site_symmetry_1
C5 O4 C3 116.0(3) .
C16 O1 C2 117.7(3) 2_647
C11 O10 C9 118.1(3) .
C6 O7 C8 114.6(3) .
O1 C16 C15 125.0(3) 2_647
O1 C16 C11 115.4(3) 2_647
C15 C16 C11 119.7(3) .
O10 C11 C12 124.7(3) .
O10 C11 C16 115.8(3) .
C12 C11 C16 119.5(3) .
O1 C2 C3 108.1(3) .
O4 C3 C2 114.2(3) .
C11 C12 C13 119.7(4) .
C13 C14 C15 120.0(3) .
C16 C15 C14 120.2(4) .
C14 C13 C12 121.0(3) .
O4 C5 C6 109.3(3) .
O7 C6 C5 109.8(3) .
O7 C8 C9 111.1(3) .
O10 C9 C8 108.3(3) .

loop_
_geom_bond_atom_site_label_1
_geom_bond_atom_site_label_2
_geom_bond_distance
_geom_bond_site_symmetry_2
I1 I1 2.6839(7) 2_748
O4 C5 1.407(4) .
O4 C3 1.414(5) .
O1 C16 1.374(4) 2_647
O1 C2 1.427(4) .
O10 C11 1.377(4) .
O10 C9 1.417(4) .
O7 C6 1.399(5) .
O7 C8 1.417(5) .
C16 O1 1.374(4) 2_647
C16 C15 1.381(5) .
C16 C11 1.397(5) .
C11 C12 1.384(5) .
C2 C3 1.497(5) .
C12 C13 1.394(5) .
C14 C13 1.348(5) .
C14 C15 1.395(5) .
C5 C6 1.485(6) .
C8 C9 1.494(5) .
